data_1556494
loop_
_publ_author_name
'Sindlinger, C.P.'
'Lawrence, S.R.'
'Cordes, D.B.'
'Slawin, A.M.Z.'
'Stasch, A.'

_publ_section_title
;
 Methanediide Formation via Hydrogen Elimination in Magnesium versus
 Aluminium Hydride Complexes of a Sterically Demanding
 Bis(iminophosphoranyl)methanediide
;
_journal_name_full Inorganics
_journal_page_first 29
_journal_paper_doi 10.3390/inorganics5020029
_journal_volume 5
_journal_year 2017
_chemical_formula_moiety 'C53 H64 Mg N2 P2'
_chemical_formula_sum 'C53 H64 Mg N2 P2'
_chemical_formula_weight 815.35
_space_group_crystal_system monoclinic
_space_group_IT_number 14
_space_group_name_Hall '-P 2ybc'
_space_group_name_H-M_alt 'P 1 21/c 1'
_atom_sites_solution_hydrogens geom
_atom_sites_solution_primary direct
_atom_sites_solution_secondary difmap
_cell_angle_alpha 90.0000
_cell_angle_beta 106.937(2)
_cell_angle_gamma 90.0000
_cell_formula_units_Z 4
_cell_length_a 18.7343(17)
_cell_length_b 11.6636(8)
_cell_length_c 23.2790(18)
_cell_measurement_reflns_used 12036
_cell_measurement_temperature 173
_cell_measurement_theta_max 25.40
_cell_measurement_theta_min 1.80
_cell_volume 4866.0(7)
_computing_cell_refinement 'CrystalClear-SM Expert 2.1 b45'
_computing_data_collection 'CrystalClear-SM Expert 2.1 b45 (Rigaku, 2015)'
_computing_data_reduction 'CrystalClear-SM Expert 2.1 b45'
_computing_molecular_graphics 'CrystalStructure 4.2'
_computing_publication_material 'CrystalStructure 4.2 (Rigaku, 2015)'
_computing_structure_refinement 'SHELXL Version 2014/7 (Sheldrick, 2008)'
_computing_structure_solution 'SIR2004 (Burla, et al., 2005)'
_diffrn_ambient_temperature 173
_diffrn_detector_area_resol_mean 5.814
_diffrn_measured_fraction_theta_full 0.998
_diffrn_measured_fraction_theta_max 0.997
_diffrn_measurement_device_type 'Rigaku XtaLAB P200'
_diffrn_measurement_method \w
_diffrn_radiation_type 'Mo K\a'
_diffrn_radiation_wavelength 0.71075
_diffrn_reflns_av_R_equivalents 0.0318
_diffrn_reflns_av_unetI/netI 0.0194
_diffrn_reflns_Laue_measured_fraction_full 0.998
_diffrn_reflns_Laue_measured_fraction_max 0.997
_diffrn_reflns_limit_h_max 22
_diffrn_reflns_limit_h_min -21
_diffrn_reflns_limit_k_max 13
_diffrn_reflns_limit_k_min -14
_diffrn_reflns_limit_l_max 28
_diffrn_reflns_limit_l_min -28
_diffrn_reflns_number 58239
_diffrn_reflns_point_group_measured_fraction_full 0.998
_diffrn_reflns_point_group_measured_fraction_max 0.997
_diffrn_reflns_theta_full 25.242
_diffrn_reflns_theta_max 25.384
_diffrn_reflns_theta_min 1.829
_diffrn_standards_interval_count .
_diffrn_standards_number 0
_exptl_absorpt_coefficient_mu 0.138
_exptl_absorpt_correction_T_max 0.981
_exptl_absorpt_correction_T_min 0.897
_exptl_absorpt_correction_type multi-scan
_exptl_absorpt_process_details 'REQAB (Rigaku, 1998)'
_exptl_crystal_colour colorless
_exptl_crystal_density_diffrn 1.113
_exptl_crystal_density_method 'not measured'
_exptl_crystal_description prism
_exptl_crystal_F_000 1752.00
_exptl_crystal_size_max 0.180
_exptl_crystal_size_mid 0.150
_exptl_crystal_size_min 0.140
_refine_diff_density_max 0.53
_refine_diff_density_min -0.28
_refine_ls_extinction_method none
_refine_ls_goodness_of_fit_ref 1.022
_refine_ls_hydrogen_treatment constr
_refine_ls_number_parameters 532
_refine_ls_number_reflns 8919
_refine_ls_number_restraints 18
_refine_ls_R_factor_all 0.0504
_refine_ls_R_factor_gt 0.0406
_refine_ls_shift/su_max 0.001
_refine_ls_structure_factor_coef Fsqd
_refine_ls_weighting_details 'w = 1/[\s^2^(Fo^2^)+(0.0610P)^2^+2.3255P] where P=(Fo^2^+2Fc^2^)/3'
_refine_ls_weighting_scheme calc
_refine_ls_wR_factor_gt 0.1080
_refine_ls_wR_factor_ref 0.1149
_reflns_Friedel_coverage 0.000
_reflns_Friedel_fraction_full .
_reflns_Friedel_fraction_max .
_reflns_number_gt 7582
_reflns_number_total 8919
_reflns_threshold_expression F^2^>2.0\s(F^2^)
_cod_data_source_file cmpd1.cif
_cod_data_source_block compound_1
_cod_database_code 1556494

loop_
_space_group_symop_id
_space_group_symop_operation_xyz
1 +X,+Y,+Z
2 -X,1/2+Y,1/2-Z
3 -X,-Y,-Z
4 +X,-1/2-Y,-1/2+Z

loop_
_atom_site_label
_atom_site_type_symbol
_atom_site_fract_x
_atom_site_fract_y
_atom_site_fract_z
_atom_site_U_iso_or_equiv
_atom_site_adp_type
_atom_site_occupancy
_atom_site_site_symmetry_order
_atom_site_calc_flag
_atom_site_refinement_flags_posn
_atom_site_refinement_flags_adp
_atom_site_refinement_flags_occupancy
_atom_site_disorder_assembly
_atom_site_disorder_group
P1 P 0.64689(2) 0.11462(3) 0.36787(2) 0.02321(11) Uani 1 1 d . . . . .
P2 P 0.71266(2) 0.14665(3) 0.26071(2) 0.02329(11) Uani 1 1 d . . . . .
Mg1 Mg 0.77688(3) -0.05036(5) 0.35745(3) 0.03064(14) Uani 1 1 d . . . . .
N1 N 0.70097(7) 0.00881(11) 0.39757(6) 0.0252(3) Uani 1 1 d . . . . .
N2 N 0.78070(7) 0.06048(12) 0.29189(6) 0.0264(3) Uani 1 1 d . . . . .
C1 C 0.64388(9) 0.13625(14) 0.29438(7) 0.0260(3) Uani 1 1 d . . . . .
H1 H 0.5949 0.1438 0.2677 0.031 Uiso 1 1 calc R U . . .
C2 C 0.67266(10) 0.24817(14) 0.40978(7) 0.0303(4) Uani 1 1 d . . . . .
C3 C 0.74513(11) 0.27264(16) 0.44249(8) 0.0400(4) Uani 1 1 d . . . . .
H3 H 0.7821 0.2143 0.4492 0.048 Uiso 1 1 calc R U . . .
C4 C 0.76481(14) 0.38220(19) 0.46590(10) 0.0544(6) Uani 1 1 d . . . . .
H4 H 0.8149 0.3980 0.4884 0.065 Uiso 1 1 calc R U . . .
C5 C 0.71198(15) 0.46714(18) 0.45645(10) 0.0570(6) Uani 1 1 d . . . . .
H5 H 0.7255 0.5418 0.4723 0.068 Uiso 1 1 calc R U . . .
C6 C 0.63955(14) 0.44400(17) 0.42406(10) 0.0518(5) Uani 1 1 d . . . . .
H6 H 0.6030 0.5028 0.4176 0.062 Uiso 1 1 calc R U . . .
C7 C 0.61962(12) 0.33609(16) 0.40083(9) 0.0407(4) Uani 1 1 d . . . . .
H7 H 0.5693 0.3212 0.3785 0.049 Uiso 1 1 calc R U . . .
C8 C 0.55160(9) 0.09624(15) 0.37028(8) 0.0296(4) Uani 1 1 d . . . . .
C9 C 0.53837(11) 0.09420(17) 0.42628(8) 0.0382(4) Uani 1 1 d . . . . .
H9 H 0.5790 0.1010 0.4618 0.046 Uiso 1 1 calc R U . . .
C10 C 0.46648(12) 0.0824(2) 0.43041(10) 0.0520(6) Uani 1 1 d . . . . .
H10 H 0.4578 0.0811 0.4686 0.062 Uiso 1 1 calc R U . . .
C11 C 0.40773(12) 0.0724(2) 0.37915(11) 0.0574(6) Uani 1 1 d . . . . .
H11 H 0.3584 0.0647 0.3821 0.069 Uiso 1 1 calc R U . . .
C12 C 0.41961(11) 0.0734(2) 0.32353(10) 0.0546(6) Uani 1 1 d . . . . .
H12 H 0.3787 0.0664 0.2883 0.065 Uiso 1 1 calc R U . . .
C13 C 0.49157(10) 0.08477(18) 0.31911(9) 0.0407(4) Uani 1 1 d . . . . .
H13 H 0.4997 0.0847 0.2807 0.049 Uiso 1 1 calc R U . . .
C14 C 0.66320(9) 0.11451(15) 0.18215(7) 0.0296(4) Uani 1 1 d . . . . .
C15 C 0.62629(10) 0.00963(18) 0.17035(8) 0.0401(4) Uani 1 1 d . . . . .
H15 H 0.6277 -0.0412 0.2025 0.048 Uiso 1 1 calc R U . . .
C16 C 0.58758(12) -0.0213(2) 0.11213(10) 0.0536(6) Uani 1 1 d . . . . .
H16 H 0.5623 -0.0927 0.1045 0.064 Uiso 1 1 calc R U . . .
C17 C 0.58596(12) 0.0518(3) 0.06553(9) 0.0619(7) Uani 1 1 d . . . . .
H17 H 0.5603 0.0299 0.0255 0.074 Uiso 1 1 calc R U . . .
C18 C 0.62083(13) 0.1554(2) 0.07626(9) 0.0595(6) Uani 1 1 d . . . . .
H18 H 0.6188 0.2059 0.0438 0.071 Uiso 1 1 calc R U . . .
C19 C 0.65939(11) 0.18753(19) 0.13460(8) 0.0428(5) Uani 1 1 d . . . . .
H19 H 0.6833 0.2602 0.1418 0.051 Uiso 1 1 calc R U . . .
C20 C 0.75026(9) 0.29000(14) 0.25830(7) 0.0284(4) Uani 1 1 d . . . . .
C21 C 0.80281(10) 0.31276(16) 0.22784(8) 0.0345(4) Uani 1 1 d . . . . .
H21 H 0.8179 0.2534 0.2060 0.041 Uiso 1 1 calc R U . . .
C22 C 0.83300(11) 0.42156(18) 0.22933(9) 0.0443(5) Uani 1 1 d . . . . .
H22 H 0.8683 0.4369 0.2082 0.053 Uiso 1 1 calc R U . . .
C23 C 0.81168(12) 0.50780(17) 0.26163(10) 0.0476(5) Uani 1 1 d . . . . .
H23 H 0.8327 0.5822 0.2628 0.057 Uiso 1 1 calc R U . . .
C24 C 0.76026(12) 0.48646(16) 0.29197(9) 0.0438(5) Uani 1 1 d . . . . .
H24 H 0.7460 0.5459 0.3143 0.053 Uiso 1 1 calc R U . . .
C25 C 0.72906(10) 0.37810(15) 0.29012(8) 0.0345(4) Uani 1 1 d . . . . .
H25 H 0.6930 0.3640 0.3107 0.041 Uiso 1 1 calc R U . . .
C26 C 0.68384(9) -0.07509(14) 0.43684(7) 0.0280(4) Uani 1 1 d . . . . .
C27 C 0.62949(10) -0.16006(15) 0.41301(9) 0.0356(4) Uani 1 1 d . . . . .
C28 C 0.61544(13) -0.24192(17) 0.45206(11) 0.0508(5) Uani 1 1 d . . . . .
H28 H 0.5773 -0.2971 0.4369 0.061 Uiso 1 1 calc R U . . .
C29 C 0.65508(15) -0.2450(2) 0.51162(12) 0.0596(6) Uani 1 1 d . . . . .
H29 H 0.6444 -0.3015 0.5373 0.072 Uiso 1 1 calc R U . . .
C30 C 0.70996(13) -0.1662(2) 0.53373(10) 0.0528(6) Uani 1 1 d . . . . .
H30 H 0.7384 -0.1704 0.5748 0.063 Uiso 1 1 calc R U . . .
C31 C 0.72559(10) -0.07935(16) 0.49772(8) 0.0358(4) Uani 1 1 d . . . . .
C32 C 0.59073(11) -0.17057(17) 0.34645(10) 0.0440(5) Uani 1 1 d . . . . .
H32 H 0.5937 -0.0943 0.3277 0.053 Uiso 1 1 calc R U . . .
C33 C 0.63183(14) -0.2578(2) 0.31827(11) 0.0619(6) Uani 1 1 d . . . . .
H33A H 0.6264 -0.3346 0.3335 0.074 Uiso 1 1 calc R U . . .
H33B H 0.6849 -0.2377 0.3288 0.074 Uiso 1 1 calc R U . . .
H33C H 0.6105 -0.2568 0.2745 0.074 Uiso 1 1 calc R U . . .
C34 C 0.50823(13) -0.2030(2) 0.33188(14) 0.0699(7) Uani 1 1 d . . . . .
H34A H 0.4837 -0.1527 0.3541 0.084 Uiso 1 1 calc R U . . .
H34B H 0.5039 -0.2828 0.3435 0.084 Uiso 1 1 calc R U . . .
H34C H 0.4842 -0.1941 0.2887 0.084 Uiso 1 1 calc R U . . .
C35 C 0.78627(11) 0.0066(2) 0.52498(8) 0.0449(5) Uani 1 1 d . . . . .
H35 H 0.7967 0.0495 0.4911 0.054 Uiso 1 1 calc R U . . .
C36 C 0.85924(14) -0.0492(3) 0.56107(13) 0.0814(9) Uani 1 1 d . . . . .
H36A H 0.8734 -0.1086 0.5367 0.098 Uiso 1 1 calc R U . . .
H36B H 0.8526 -0.0839 0.5975 0.098 Uiso 1 1 calc R U . . .
H36C H 0.8986 0.0091 0.5722 0.098 Uiso 1 1 calc R U . . .
C37 C 0.75987(15) 0.0942(2) 0.56338(10) 0.0632(7) Uani 1 1 d . . . . .
H37A H 0.7500 0.0551 0.5976 0.076 Uiso 1 1 calc R U . . .
H37B H 0.7140 0.1311 0.5390 0.076 Uiso 1 1 calc R U . . .
H37C H 0.7986 0.1523 0.5781 0.076 Uiso 1 1 calc R U . . .
C38 C 0.85353(9) 0.07214(14) 0.28304(7) 0.0292(4) Uani 1 1 d . . . . .
C39 C 0.87055(10) 0.01309(15) 0.23580(8) 0.0341(4) Uani 1 1 d . . . . .
C40 C 0.94176(11) 0.02586(19) 0.22931(10) 0.0475(5) Uani 1 1 d . . . . .
H40 H 0.9538 -0.0127 0.1974 0.057 Uiso 1 1 calc R U . . .
C41 C 0.99488(12) 0.0927(2) 0.26779(11) 0.0555(6) Uani 1 1 d . . . . .
H41 H 1.0427 0.1014 0.2620 0.067 Uiso 1 1 calc R U . . .
C42 C 0.97858(11) 0.1472(2) 0.31492(10) 0.0483(5) Uani 1 1 d . . . . .
H42 H 1.0159 0.1920 0.3420 0.058 Uiso 1 1 calc R U . . .
C43 C 0.90867(10) 0.13793(16) 0.32366(8) 0.0355(4) Uani 1 1 d . . . . .
C44 C 0.81531(11) -0.06566(16) 0.19351(8) 0.0398(4) Uani 1 1 d . . . . .
H44 H 0.7661 -0.0557 0.2017 0.048 Uiso 1 1 calc R U . . .
C45 C 0.83837(18) -0.1900(2) 0.20625(12) 0.0730(8) Uani 1 1 d . . . . .
H45A H 0.8456 -0.2066 0.2488 0.088 Uiso 1 1 calc R U . . .
H45B H 0.8851 -0.2037 0.1965 0.088 Uiso 1 1 calc R U . . .
H45C H 0.7993 -0.2401 0.1816 0.088 Uiso 1 1 calc R U . . .
C46 C 0.80389(15) -0.0377(2) 0.12785(10) 0.0624(6) Uani 1 1 d . . . . .
H46A H 0.8497 -0.0549 0.1172 0.075 Uiso 1 1 calc R U . . .
H46B H 0.7919 0.0438 0.1209 0.075 Uiso 1 1 calc R U . . .
H46C H 0.7628 -0.0840 0.1030 0.075 Uiso 1 1 calc R U . . .
C47 C 0.89536(10) 0.19578(18) 0.37808(8) 0.0416(4) Uani 1 1 d . . . . .
H47 H 0.8402 0.2026 0.3705 0.050 Uiso 1 1 calc R U . . .
C48 C 0.92530(12) 0.1212(2) 0.43376(9) 0.0504(5) Uani 1 1 d . . . . .
H48A H 0.9792 0.1106 0.4416 0.061 Uiso 1 1 calc R U . . .
H48B H 0.9005 0.0463 0.4271 0.061 Uiso 1 1 calc R U . . .
H48C H 0.9155 0.1587 0.4684 0.061 Uiso 1 1 calc R U . . .
C49 C 0.92827(14) 0.3161(2) 0.39012(11) 0.0622(6) Uani 1 1 d . . . . .
H49A H 0.9128 0.3614 0.3531 0.075 Uiso 1 1 calc R U . . .
H49B H 0.9828 0.3112 0.4040 0.075 Uiso 1 1 calc R U . . .
H49C H 0.9103 0.3532 0.4211 0.075 Uiso 1 1 calc R U . . .
C50 C 0.84149(14) -0.2016(2) 0.38244(12) 0.0624(6) Uani 1 1 d D U . . .
H50A H 0.8337 -0.2288 0.4204 0.075 Uiso 1 1 calc R U . . .
H50B H 0.8194 -0.2602 0.3516 0.075 Uiso 1 1 calc R U . . .
C51 C 0.92456(15) -0.2026(3) 0.39131(14) 0.0877(10) Uani 1 1 d D U . . .
H51A H 0.9487 -0.1508 0.4251 0.105 Uiso 1 1 calc R U . . .
H51B H 0.9342 -0.1711 0.3548 0.105 Uiso 1 1 calc R U . . .
C52 C 0.9614(2) -0.3206(4) 0.4042(3) 0.179(3) Uani 1 1 d D U . . .
H52A H 0.9563 -0.3499 0.4427 0.215 Uiso 1 1 calc R U . . .
H52B H 0.9355 -0.3746 0.3721 0.215 Uiso 1 1 calc R U . . .
C53 C 1.0434(3) -0.3158(6) 0.4076(3) 0.248(4) Uani 1 1 d D U . . .
H53A H 1.0702 -0.2689 0.4420 0.297 Uiso 1 1 calc R U . . .
H53B H 1.0489 -0.2818 0.3706 0.297 Uiso 1 1 calc R U . . .
H53C H 1.0641 -0.3936 0.4123 0.297 Uiso 1 1 calc R U . . .

loop_
_atom_site_aniso_label
_atom_site_aniso_U_11
_atom_site_aniso_U_22
_atom_site_aniso_U_33
_atom_site_aniso_U_23
_atom_site_aniso_U_13
_atom_site_aniso_U_12
P1 0.0228(2) 0.0252(2) 0.0219(2) 0.00138(15) 0.00696(16) 0.00271(16)
P2 0.0228(2) 0.0254(2) 0.0216(2) 0.00039(15) 0.00647(16) -0.00039(16)
Mg1 0.0327(3) 0.0278(3) 0.0341(3) 0.0046(2) 0.0141(2) 0.0063(2)
N1 0.0259(7) 0.0263(7) 0.0233(6) 0.0028(5) 0.0069(5) 0.0026(6)
N2 0.0233(7) 0.0297(7) 0.0270(7) 0.0010(6) 0.0087(5) 0.0014(6)
C1 0.0211(8) 0.0328(9) 0.0228(7) 0.0032(6) 0.0046(6) 0.0014(7)
C2 0.0393(9) 0.0274(8) 0.0259(8) 0.0004(6) 0.0123(7) 0.0034(7)
C3 0.0417(11) 0.0346(10) 0.0402(10) -0.0066(8) 0.0068(8) 0.0005(8)
C4 0.0587(14) 0.0478(13) 0.0521(12) -0.0151(10) 0.0087(10) -0.0113(11)
C5 0.0863(18) 0.0312(11) 0.0573(13) -0.0128(10) 0.0270(13) -0.0026(11)
C6 0.0718(15) 0.0322(11) 0.0572(13) -0.0037(9) 0.0278(12) 0.0121(10)
C7 0.0480(11) 0.0340(10) 0.0429(10) 0.0000(8) 0.0177(9) 0.0089(9)
C8 0.0263(8) 0.0307(9) 0.0339(9) 0.0062(7) 0.0120(7) 0.0043(7)
C9 0.0372(10) 0.0455(11) 0.0356(9) 0.0088(8) 0.0166(8) 0.0097(8)
C10 0.0469(12) 0.0668(14) 0.0529(12) 0.0184(11) 0.0313(10) 0.0140(11)
C11 0.0335(11) 0.0751(16) 0.0710(15) 0.0225(13) 0.0272(11) 0.0069(11)
C12 0.0285(10) 0.0777(16) 0.0557(13) 0.0173(12) 0.0094(9) -0.0020(10)
C13 0.0286(9) 0.0563(12) 0.0373(10) 0.0097(9) 0.0097(8) -0.0023(9)
C14 0.0230(8) 0.0410(10) 0.0246(8) -0.0032(7) 0.0069(6) 0.0003(7)
C15 0.0386(10) 0.0474(11) 0.0355(9) -0.0081(8) 0.0126(8) -0.0085(9)
C16 0.0422(12) 0.0711(15) 0.0487(12) -0.0257(11) 0.0153(10) -0.0206(11)
C17 0.0445(12) 0.107(2) 0.0305(10) -0.0163(12) 0.0048(9) -0.0175(13)
C18 0.0557(14) 0.0900(18) 0.0276(10) 0.0057(11) 0.0041(9) -0.0126(13)
C19 0.0399(10) 0.0561(12) 0.0293(9) 0.0049(9) 0.0053(8) -0.0053(9)
C20 0.0279(8) 0.0282(8) 0.0270(8) 0.0036(7) 0.0047(6) -0.0012(7)
C21 0.0368(10) 0.0363(10) 0.0314(9) 0.0018(7) 0.0112(7) -0.0048(8)
C22 0.0454(11) 0.0440(11) 0.0456(11) 0.0056(9) 0.0166(9) -0.0127(9)
C23 0.0515(12) 0.0301(10) 0.0588(13) 0.0054(9) 0.0123(10) -0.0112(9)
C24 0.0509(12) 0.0284(10) 0.0515(12) -0.0015(8) 0.0140(9) 0.0007(9)
C25 0.0365(10) 0.0297(9) 0.0373(9) 0.0036(7) 0.0106(8) 0.0024(8)
C26 0.0299(8) 0.0264(8) 0.0316(8) 0.0045(7) 0.0152(7) 0.0084(7)
C27 0.0376(10) 0.0249(9) 0.0500(11) 0.0007(8) 0.0217(8) 0.0036(7)
C28 0.0594(13) 0.0273(10) 0.0793(16) 0.0065(10) 0.0414(12) 0.0037(9)
C29 0.0794(17) 0.0438(13) 0.0730(16) 0.0272(11) 0.0494(14) 0.0170(12)
C30 0.0637(14) 0.0598(14) 0.0426(11) 0.0252(10) 0.0276(10) 0.0276(12)
C31 0.0377(10) 0.0419(10) 0.0316(9) 0.0091(8) 0.0161(8) 0.0167(8)
C32 0.0396(11) 0.0342(10) 0.0568(12) -0.0107(9) 0.0118(9) -0.0086(8)
C33 0.0658(15) 0.0536(14) 0.0666(15) -0.0268(12) 0.0199(12) -0.0094(12)
C34 0.0463(13) 0.0545(14) 0.102(2) -0.0099(14) 0.0107(13) -0.0164(11)
C35 0.0376(10) 0.0690(14) 0.0253(9) 0.0027(9) 0.0048(8) 0.0100(10)
C36 0.0483(14) 0.114(2) 0.0667(17) 0.0165(16) -0.0061(12) 0.0213(15)
C37 0.0666(15) 0.0836(18) 0.0403(12) -0.0167(12) 0.0170(11) -0.0038(13)
C38 0.0241(8) 0.0317(9) 0.0327(9) 0.0048(7) 0.0094(7) 0.0041(7)
C39 0.0321(9) 0.0339(9) 0.0385(9) 0.0023(8) 0.0138(8) 0.0071(7)
C40 0.0398(11) 0.0564(13) 0.0541(12) -0.0031(10) 0.0258(10) 0.0084(10)
C41 0.0286(10) 0.0712(15) 0.0716(15) -0.0016(12) 0.0222(10) 0.0016(10)
C42 0.0266(10) 0.0583(13) 0.0566(12) -0.0042(10) 0.0070(9) -0.0031(9)
C43 0.0260(9) 0.0398(10) 0.0379(9) 0.0008(8) 0.0052(7) 0.0037(8)
C44 0.0437(11) 0.0368(10) 0.0424(10) -0.0080(8) 0.0180(9) 0.0033(8)
C45 0.110(2) 0.0398(13) 0.0644(15) -0.0103(11) 0.0175(15) 0.0043(14)
C46 0.0734(16) 0.0700(16) 0.0422(12) -0.0056(11) 0.0144(11) -0.0062(13)
C47 0.0288(9) 0.0498(12) 0.0407(10) -0.0092(9) 0.0012(8) 0.0017(8)
C48 0.0406(11) 0.0674(15) 0.0398(11) -0.0025(10) 0.0061(9) 0.0024(10)
C49 0.0660(15) 0.0549(14) 0.0572(14) -0.0145(11) 0.0048(11) -0.0043(12)
C50 0.0640(15) 0.0432(13) 0.0802(17) 0.0080(11) 0.0214(13) 0.0193(11)
C51 0.0699(17) 0.101(2) 0.0776(18) -0.0274(17) -0.0012(14) 0.0398(16)
C52 0.117(3) 0.145(4) 0.210(5) -0.090(4) -0.057(3) 0.086(3)
C53 0.129(4) 0.317(8) 0.216(6) -0.173(6) -0.079(3) 0.134(4)

loop_
_atom_type_symbol
_atom_type_description
_atom_type_scat_dispersion_real
_atom_type_scat_dispersion_imag
_atom_type_scat_source
C C 0.0033 0.0016
;
International Tables for Crystallography
(Vol. C, Tables 4.2.6.8 and 6.1.1.4)
;
H H 0.0000 0.0000
;
International Tables for Crystallography
(Vol. C, Table 6.1.1.4)
;
Mg Mg 0.0486 0.0363
;
International Tables for Crystallography
(Vol. C, Tables 4.2.6.8 and 6.1.1.4)
;
N N 0.0061 0.0033
;
International Tables for Crystallography
(Vol. C, Tables 4.2.6.8 and 6.1.1.4)
;
P P 0.1023 0.0942
;
International Tables for Crystallography
(Vol. C, Tables 4.2.6.8 and 6.1.1.4)
;

loop_
_geom_angle_atom_site_label_1
_geom_angle_atom_site_label_2
_geom_angle_atom_site_label_3
_geom_angle
_geom_angle_site_symmetry_1
_geom_angle_site_symmetry_3
N1 P1 C1 111.91(7) . .
N1 P1 C8 113.30(7) . .
C1 P1 C8 107.55(8) . .
N1 P1 C2 112.76(7) . .
C1 P1 C2 109.54(8) . .
C8 P1 C2 101.16(8) . .
N1 P1 Mg1 33.91(5) . .
C1 P1 Mg1 79.37(6) . .
C8 P1 Mg1 135.68(6) . .
C2 P1 Mg1 117.99(6) . .
N2 P2 C1 110.68(7) . .
N2 P2 C20 108.82(7) . .
C1 P2 C20 115.62(8) . .
N2 P2 C14 115.06(7) . .
C1 P2 C14 102.42(8) . .
C20 P2 C14 104.17(8) . .
N2 P2 Mg1 32.08(5) . .
C1 P2 Mg1 78.68(6) . .
C20 P2 Mg1 127.73(5) . .
C14 P2 Mg1 122.22(6) . .
N2 Mg1 N1 108.26(6) . .
N2 Mg1 C50 126.64(9) . .
N1 Mg1 C50 125.09(8) . .
N2 Mg1 P1 82.31(4) . .
N1 Mg1 P1 26.33(4) . .
C50 Mg1 P1 150.88(8) . .
N2 Mg1 P2 25.24(4) . .
N1 Mg1 P2 84.82(4) . .
C50 Mg1 P2 149.09(8) . .
P1 Mg1 P2 58.494(14) . .
C26 N1 P1 124.25(11) . .
C26 N1 Mg1 112.09(10) . .
P1 N1 Mg1 119.77(7) . .
C38 N2 P2 122.04(11) . .
C38 N2 Mg1 114.29(10) . .
P2 N2 Mg1 122.68(8) . .
P2 C1 P1 131.54(10) . .
P2 C1 H1 114.2 . .
P1 C1 H1 114.2 . .
C3 C2 C7 118.18(17) . .
C3 C2 P1 122.40(13) . .
C7 C2 P1 118.63(14) . .
C2 C3 C4 120.69(19) . .
C2 C3 H3 119.7 . .
C4 C3 H3 119.7 . .
C5 C4 C3 120.2(2) . .
C5 C4 H4 119.9 . .
C3 C4 H4 119.9 . .
C4 C5 C6 119.8(2) . .
C4 C5 H5 120.1 . .
C6 C5 H5 120.1 . .
C5 C6 C7 120.4(2) . .
C5 C6 H6 119.8 . .
C7 C6 H6 119.8 . .
C6 C7 C2 120.7(2) . .
C6 C7 H7 119.6 . .
C2 C7 H7 119.6 . .
C13 C8 C9 118.71(16) . .
C13 C8 P1 122.95(13) . .
C9 C8 P1 118.33(13) . .
C10 C9 C8 120.48(18) . .
C10 C9 H9 119.8 . .
C8 C9 H9 119.8 . .
C11 C10 C9 119.87(19) . .
C11 C10 H10 120.1 . .
C9 C10 H10 120.1 . .
C10 C11 C12 120.58(19) . .
C10 C11 H11 119.7 . .
C12 C11 H11 119.7 . .
C11 C12 C13 119.8(2) . .
C11 C12 H12 120.1 . .
C13 C12 H12 120.1 . .
C8 C13 C12 120.53(18) . .
C8 C13 H13 119.7 . .
C12 C13 H13 119.7 . .
C19 C14 C15 118.46(16) . .
C19 C14 P2 124.51(14) . .
C15 C14 P2 117.02(13) . .
C16 C15 C14 120.64(19) . .
C16 C15 H15 119.7 . .
C14 C15 H15 119.7 . .
C17 C16 C15 119.8(2) . .
C17 C16 H16 120.1 . .
C15 C16 H16 120.1 . .
C18 C17 C16 120.46(19) . .
C18 C17 H17 119.8 . .
C16 C17 H17 119.8 . .
C17 C18 C19 120.2(2) . .
C17 C18 H18 119.9 . .
C19 C18 H18 119.9 . .
C14 C19 C18 120.5(2) . .
C14 C19 H19 119.8 . .
C18 C19 H19 119.8 . .
C25 C20 C21 118.89(16) . .
C25 C20 P2 119.27(13) . .
C21 C20 P2 121.76(13) . .
C22 C21 C20 120.29(17) . .
C22 C21 H21 119.9 . .
C20 C21 H21 119.9 . .
C23 C22 C21 119.97(18) . .
C23 C22 H22 120.0 . .
C21 C22 H22 120.0 . .
C24 C23 C22 120.32(18) . .
C24 C23 H23 119.8 . .
C22 C23 H23 119.8 . .
C23 C24 C25 120.09(18) . .
C23 C24 H24 120.0 . .
C25 C24 H24 120.0 . .
C24 C25 C20 120.43(17) . .
C24 C25 H25 119.8 . .
C20 C25 H25 119.8 . .
C31 C26 C27 119.76(16) . .
C31 C26 N1 120.22(15) . .
C27 C26 N1 119.76(15) . .
C28 C27 C26 118.37(19) . .
C28 C27 C32 119.13(18) . .
C26 C27 C32 122.33(16) . .
C29 C28 C27 121.9(2) . .
C29 C28 H28 119.1 . .
C27 C28 H28 119.1 . .
C30 C29 C28 119.45(19) . .
C30 C29 H29 120.3 . .
C28 C29 H29 120.3 . .
C29 C30 C31 121.9(2) . .
C29 C30 H30 119.1 . .
C31 C30 H30 119.1 . .
C30 C31 C26 118.52(19) . .
C30 C31 C35 119.48(18) . .
C26 C31 C35 122.00(16) . .
C27 C32 C34 113.55(19) . .
C27 C32 C33 109.93(18) . .
C34 C32 C33 110.00(18) . .
C27 C32 H32 107.7 . .
C34 C32 H32 107.7 . .
C33 C32 H32 107.7 . .
C32 C33 H33A 109.5 . .
C32 C33 H33B 109.5 . .
H33A C33 H33B 109.5 . .
C32 C33 H33C 109.5 . .
H33A C33 H33C 109.5 . .
H33B C33 H33C 109.5 . .
C32 C34 H34A 109.5 . .
C32 C34 H34B 109.5 . .
H34A C34 H34B 109.5 . .
C32 C34 H34C 109.5 . .
H34A C34 H34C 109.5 . .
H34B C34 H34C 109.5 . .
C31 C35 C36 113.1(2) . .
C31 C35 C37 110.89(17) . .
C36 C35 C37 110.67(19) . .
C31 C35 H35 107.3 . .
C36 C35 H35 107.3 . .
C37 C35 H35 107.3 . .
C35 C36 H36A 109.5 . .
C35 C36 H36B 109.5 . .
H36A C36 H36B 109.5 . .
C35 C36 H36C 109.5 . .
H36A C36 H36C 109.5 . .
H36B C36 H36C 109.5 . .
C35 C37 H37A 109.5 . .
C35 C37 H37B 109.5 . .
H37A C37 H37B 109.5 . .
C35 C37 H37C 109.5 . .
H37A C37 H37C 109.5 . .
H37B C37 H37C 109.5 . .
C43 C38 C39 120.10(15) . .
C43 C38 N2 119.64(15) . .
C39 C38 N2 120.18(15) . .
C40 C39 C38 118.25(17) . .
C40 C39 C44 119.28(17) . .
C38 C39 C44 122.45(15) . .
C41 C40 C39 121.68(19) . .
C41 C40 H40 119.2 . .
C39 C40 H40 119.2 . .
C40 C41 C42 119.72(19) . .
C40 C41 H41 120.1 . .
C42 C41 H41 120.1 . .
C41 C42 C43 121.26(19) . .
C41 C42 H42 119.4 . .
C43 C42 H42 119.4 . .
C42 C43 C38 118.92(17) . .
C42 C43 C47 118.64(17) . .
C38 C43 C47 122.40(16) . .
C39 C44 C46 113.23(17) . .
C39 C44 C45 110.56(18) . .
C46 C44 C45 110.55(18) . .
C39 C44 H44 107.4 . .
C46 C44 H44 107.4 . .
C45 C44 H44 107.4 . .
C44 C45 H45A 109.5 . .
C44 C45 H45B 109.5 . .
H45A C45 H45B 109.5 . .
C44 C45 H45C 109.5 . .
H45A C45 H45C 109.5 . .
H45B C45 H45C 109.5 . .
C44 C46 H46A 109.5 . .
C44 C46 H46B 109.5 . .
H46A C46 H46B 109.5 . .
C44 C46 H46C 109.5 . .
H46A C46 H46C 109.5 . .
H46B C46 H46C 109.5 . .
C43 C47 C48 110.25(16) . .
C43 C47 C49 113.97(18) . .
C48 C47 C49 109.86(17) . .
C43 C47 H47 107.5 . .
C48 C47 H47 107.5 . .
C49 C47 H47 107.5 . .
C47 C48 H48A 109.5 . .
C47 C48 H48B 109.5 . .
H48A C48 H48B 109.5 . .
C47 C48 H48C 109.5 . .
H48A C48 H48C 109.5 . .
H48B C48 H48C 109.5 . .
C47 C49 H49A 109.5 . .
C47 C49 H49B 109.5 . .
H49A C49 H49B 109.5 . .
C47 C49 H49C 109.5 . .
H49A C49 H49C 109.5 . .
H49B C49 H49C 109.5 . .
C51 C50 Mg1 121.81(19) . .
C51 C50 H50A 106.9 . .
Mg1 C50 H50A 106.9 . .
C51 C50 H50B 106.9 . .
Mg1 C50 H50B 106.9 . .
H50A C50 H50B 106.7 . .
C50 C51 C52 115.0(3) . .
C50 C51 H51A 108.5 . .
C52 C51 H51A 108.5 . .
C50 C51 H51B 108.5 . .
C52 C51 H51B 108.5 . .
H51A C51 H51B 107.5 . .
C53 C52 C51 111.7(5) . .
C53 C52 H52A 109.3 . .
C51 C52 H52A 109.3 . .
C53 C52 H52B 109.3 . .
C51 C52 H52B 109.3 . .
H52A C52 H52B 107.9 . .
C52 C53 H53A 109.5 . .
C52 C53 H53B 109.5 . .
H53A C53 H53B 109.5 . .
C52 C53 H53C 109.5 . .
H53A C53 H53C 109.5 . .
H53B C53 H53C 109.5 . .

loop_
_geom_bond_atom_site_label_1
_geom_bond_atom_site_label_2
_geom_bond_distance
_geom_bond_site_symmetry_2
P1 N1 1.6185(13) .
P1 C1 1.7138(15) .
P1 C8 1.8150(17) .
P1 C2 1.8268(17) .
P1 Mg1 3.1680(7) .
P2 N2 1.6195(14) .
P2 C1 1.6965(16) .
P2 C20 1.8214(17) .
P2 C14 1.8321(16) .
P2 Mg1 3.1970(7) .
Mg1 N2 2.0173(14) .
Mg1 N1 2.0359(14) .
Mg1 C50 2.122(2) .
N1 C26 1.438(2) .
N2 C38 1.444(2) .
C1 H1 0.9500 .
C2 C3 1.379(3) .
C2 C7 1.401(2) .
C3 C4 1.396(3) .
C3 H3 0.9500 .
C4 C5 1.372(3) .
C4 H4 0.9500 .
C5 C6 1.374(3) .
C5 H5 0.9500 .
C6 C7 1.378(3) .
C6 H6 0.9500 .
C7 H7 0.9500 .
C8 C13 1.386(3) .
C8 C9 1.396(2) .
C9 C10 1.385(3) .
C9 H9 0.9500 .
C10 C11 1.372(3) .
C10 H10 0.9500 .
C11 C12 1.376(3) .
C11 H11 0.9500 .
C12 C13 1.388(3) .
C12 H12 0.9500 .
C13 H13 0.9500 .
C14 C19 1.382(3) .
C14 C15 1.393(3) .
C15 C16 1.386(3) .
C15 H15 0.9500 .
C16 C17 1.373(3) .
C16 H16 0.9500 .
C17 C18 1.362(4) .
C17 H17 0.9500 .
C18 C19 1.391(3) .
C18 H18 0.9500 .
C19 H19 0.9500 .
C20 C25 1.390(2) .
C20 C21 1.396(2) .
C21 C22 1.386(3) .
C21 H21 0.9500 .
C22 C23 1.383(3) .
C22 H22 0.9500 .
C23 C24 1.373(3) .
C23 H23 0.9500 .
C24 C25 1.388(3) .
C24 H24 0.9500 .
C25 H25 0.9500 .
C26 C31 1.406(2) .
C26 C27 1.413(3) .
C27 C28 1.395(3) .
C27 C32 1.513(3) .
C28 C29 1.369(3) .
C28 H28 0.9500 .
C29 C30 1.363(4) .
C29 H29 0.9500 .
C30 C31 1.399(3) .
C30 H30 0.9500 .
C31 C35 1.510(3) .
C32 C34 1.530(3) .
C32 C33 1.534(3) .
C32 H32 1.0000 .
C33 H33A 0.9800 .
C33 H33B 0.9800 .
C33 H33C 0.9800 .
C34 H34A 0.9800 .
C34 H34B 0.9800 .
C34 H34C 0.9800 .
C35 C36 1.526(3) .
C35 C37 1.531(3) .
C35 H35 1.0000 .
C36 H36A 0.9800 .
C36 H36B 0.9800 .
C36 H36C 0.9800 .
C37 H37A 0.9800 .
C37 H37B 0.9800 .
C37 H37C 0.9800 .
C38 C43 1.407(2) .
C38 C39 1.410(2) .
C39 C40 1.394(3) .
C39 C44 1.513(3) .
C40 C41 1.372(3) .
C40 H40 0.9500 .
C41 C42 1.377(3) .
C41 H41 0.9500 .
C42 C43 1.387(3) .
C42 H42 0.9500 .
C43 C47 1.519(3) .
C44 C46 1.516(3) .
C44 C45 1.518(3) .
C44 H44 1.0000 .
C45 H45A 0.9800 .
C45 H45B 0.9800 .
C45 H45C 0.9800 .
C46 H46A 0.9800 .
C46 H46B 0.9800 .
C46 H46C 0.9800 .
C47 C48 1.526(3) .
C47 C49 1.526(3) .
C47 H47 1.0000 .
C48 H48A 0.9800 .
C48 H48B 0.9800 .
C48 H48C 0.9800 .
C49 H49A 0.9800 .
C49 H49B 0.9800 .
C49 H49C 0.9800 .
C50 C51 1.509(4) .
C50 H50A 0.9900 .
C50 H50B 0.9900 .
C51 C52 1.530(4) .
C51 H51A 0.9900 .
C51 H51B 0.9900 .
C52 C53 1.515(6) .
C52 H52A 0.9900 .
C52 H52B 0.9900 .
C53 H53A 0.9800 .
C53 H53B 0.9800 .
C53 H53C 0.9800 .

loop_
_geom_torsion_atom_site_label_1
_geom_torsion_atom_site_label_2
_geom_torsion_atom_site_label_3
_geom_torsion_atom_site_label_4
_geom_torsion
_geom_torsion_site_symmetry_1
_geom_torsion_site_symmetry_2
_geom_torsion_site_symmetry_3
_geom_torsion_site_symmetry_4
C1 P1 N1 C26 -138.72(13) . . . .
C8 P1 N1 C26 -16.90(16) . . . .
C2 P1 N1 C26 97.26(14) . . . .
Mg1 P1 N1 C26 -155.98(18) . . . .
C1 P1 N1 Mg1 17.27(11) . . . .
C8 P1 N1 Mg1 139.09(9) . . . .
C2 P1 N1 Mg1 -106.76(9) . . . .
C1 P2 N2 C38 -163.77(13) . . . .
C20 P2 N2 C38 -35.68(15) . . . .
C14 P2 N2 C38 80.73(14) . . . .
Mg1 P2 N2 C38 -168.03(19) . . . .
C1 P2 N2 Mg1 4.25(11) . . . .
C20 P2 N2 Mg1 132.35(9) . . . .
C14 P2 N2 Mg1 -111.24(10) . . . .
N2 P2 C1 P1 36.12(15) . . . .
C20 P2 C1 P1 -88.17(14) . . . .
C14 P2 C1 P1 159.27(13) . . . .
Mg1 P2 C1 P1 38.42(12) . . . .
N1 P1 C1 P2 -48.43(15) . . . .
C8 P1 C1 P2 -173.50(12) . . . .
C2 P1 C1 P2 77.38(14) . . . .
Mg1 P1 C1 P2 -38.73(12) . . . .
N1 P1 C2 C3 29.40(17) . . . .
C1 P1 C2 C3 -95.93(16) . . . .
C8 P1 C2 C3 150.73(15) . . . .
Mg1 P1 C2 C3 -7.83(17) . . . .
N1 P1 C2 C7 -160.97(13) . . . .
C1 P1 C2 C7 73.70(15) . . . .
C8 P1 C2 C7 -39.63(15) . . . .
Mg1 P1 C2 C7 161.81(12) . . . .
C7 C2 C3 C4 0.0(3) . . . .
P1 C2 C3 C4 169.64(16) . . . .
C2 C3 C4 C5 -0.1(3) . . . .
C3 C4 C5 C6 0.2(4) . . . .
C4 C5 C6 C7 -0.2(3) . . . .
C5 C6 C7 C2 0.0(3) . . . .
C3 C2 C7 C6 0.1(3) . . . .
P1 C2 C7 C6 -169.97(15) . . . .
N1 P1 C8 C13 -115.24(16) . . . .
C1 P1 C8 C13 8.98(18) . . . .
C2 P1 C8 C13 123.81(16) . . . .
Mg1 P1 C8 C13 -83.71(17) . . . .
N1 P1 C8 C9 65.10(16) . . . .
C1 P1 C8 C9 -170.67(14) . . . .
C2 P1 C8 C9 -55.84(16) . . . .
Mg1 P1 C8 C9 96.64(15) . . . .
C13 C8 C9 C10 -0.8(3) . . . .
P1 C8 C9 C10 178.89(16) . . . .
C8 C9 C10 C11 0.1(3) . . . .
C9 C10 C11 C12 0.4(4) . . . .
C10 C11 C12 C13 -0.1(4) . . . .
C9 C8 C13 C12 1.1(3) . . . .
P1 C8 C13 C12 -178.59(17) . . . .
C11 C12 C13 C8 -0.6(4) . . . .
N2 P2 C14 C19 -118.10(16) . . . .
C1 P2 C14 C19 121.75(16) . . . .
C20 P2 C14 C19 0.93(18) . . . .
Mg1 P2 C14 C19 -153.92(14) . . . .
N2 P2 C14 C15 62.83(15) . . . .
C1 P2 C14 C15 -57.32(15) . . . .
C20 P2 C14 C15 -178.14(14) . . . .
Mg1 P2 C14 C15 27.02(16) . . . .
C19 C14 C15 C16 0.9(3) . . . .
P2 C14 C15 C16 -179.97(16) . . . .
C14 C15 C16 C17 0.4(3) . . . .
C15 C16 C17 C18 -1.4(4) . . . .
C16 C17 C18 C19 0.9(4) . . . .
C15 C14 C19 C18 -1.4(3) . . . .
P2 C14 C19 C18 179.59(17) . . . .
C17 C18 C19 C14 0.5(3) . . . .
N2 P2 C20 C25 -116.76(14) . . . .
C1 P2 C20 C25 8.49(16) . . . .
C14 P2 C20 C25 120.03(14) . . . .
Mg1 P2 C20 C25 -87.01(14) . . . .
N2 P2 C20 C21 59.90(15) . . . .
C1 P2 C20 C21 -174.84(13) . . . .
C14 P2 C20 C21 -63.30(15) . . . .
Mg1 P2 C20 C21 89.66(14) . . . .
C25 C20 C21 C22 -0.2(3) . . . .
P2 C20 C21 C22 -176.84(14) . . . .
C20 C21 C22 C23 0.7(3) . . . .
C21 C22 C23 C24 -0.5(3) . . . .
C22 C23 C24 C25 -0.3(3) . . . .
C23 C24 C25 C20 0.9(3) . . . .
C21 C20 C25 C24 -0.6(3) . . . .
P2 C20 C25 C24 176.14(14) . . . .
P1 N1 C26 C31 -112.17(16) . . . .
Mg1 N1 C26 C31 90.25(15) . . . .
P1 N1 C26 C27 73.64(18) . . . .
Mg1 N1 C26 C27 -83.95(16) . . . .
C31 C26 C27 C28 4.2(2) . . . .
N1 C26 C27 C28 178.46(15) . . . .
C31 C26 C27 C32 -170.93(16) . . . .
N1 C26 C27 C32 3.3(2) . . . .
C26 C27 C28 C29 -3.1(3) . . . .
C32 C27 C28 C29 172.25(19) . . . .
C27 C28 C29 C30 -0.1(3) . . . .
C28 C29 C30 C31 2.2(3) . . . .
C29 C30 C31 C26 -1.0(3) . . . .
C29 C30 C31 C35 179.04(19) . . . .
C27 C26 C31 C30 -2.3(2) . . . .
N1 C26 C31 C30 -176.50(15) . . . .
C27 C26 C31 C35 177.71(16) . . . .
N1 C26 C31 C35 3.5(2) . . . .
C28 C27 C32 C34 42.6(3) . . . .
C26 C27 C32 C34 -142.21(19) . . . .
C28 C27 C32 C33 -81.1(2) . . . .
C26 C27 C32 C33 94.1(2) . . . .
C30 C31 C35 C36 49.4(2) . . . .
C26 C31 C35 C36 -130.6(2) . . . .
C30 C31 C35 C37 -75.6(2) . . . .
C26 C31 C35 C37 104.4(2) . . . .
P2 N2 C38 C43 92.19(17) . . . .
Mg1 N2 C38 C43 -76.77(17) . . . .
P2 N2 C38 C39 -91.10(18) . . . .
Mg1 N2 C38 C39 99.94(16) . . . .
C43 C38 C39 C40 -2.6(3) . . . .
N2 C38 C39 C40 -179.33(16) . . . .
C43 C38 C39 C44 175.51(16) . . . .
N2 C38 C39 C44 -1.2(3) . . . .
C38 C39 C40 C41 0.7(3) . . . .
C44 C39 C40 C41 -177.5(2) . . . .
C39 C40 C41 C42 1.3(4) . . . .
C40 C41 C42 C43 -1.4(4) . . . .
C41 C42 C43 C38 -0.5(3) . . . .
C41 C42 C43 C47 177.3(2) . . . .
C39 C38 C43 C42 2.6(3) . . . .
N2 C38 C43 C42 179.28(17) . . . .
C39 C38 C43 C47 -175.19(17) . . . .
N2 C38 C43 C47 1.5(3) . . . .
C40 C39 C44 C46 -54.4(2) . . . .
C38 C39 C44 C46 127.5(2) . . . .
C40 C39 C44 C45 70.3(2) . . . .
C38 C39 C44 C45 -107.8(2) . . . .
C42 C43 C47 C48 -81.2(2) . . . .
C38 C43 C47 C48 96.6(2) . . . .
C42 C43 C47 C49 42.9(3) . . . .
C38 C43 C47 C49 -139.37(19) . . . .
Mg1 C50 C51 C52 -175.2(3) . . . .
C50 C51 C52 C53 175.5(4) . . . .
